data_2011196
loop_
_publ_author_name
'Bhattacharyya, Kinkini'
'Kar, Tanusree'
'Palmer, Rex A.'
'Potter, Brian S.'
'Inada, Akira'

_publ_section_title
;
 (24<i>R</i>)-24,25-Dihydroxycycloartan-3-one
;
_journal_issue 8
_journal_name_full 'Acta Crystallographica Section C'
_journal_page_first 979
_journal_page_last 980
_journal_paper_doi 10.1107/S0108270100004820
_journal_volume 56
_journal_year 2000
_chemical_formula_moiety 'C30 H50 O3'
_chemical_formula_sum 'C30 H50 O3'
_chemical_formula_weight 458.70
_chemical_melting_point 423
_chemical_name_systematic
;
 (24R)-cycloartane-24,25-diol-3-one
;
_space_group_IT_number 4
_symmetry_cell_setting monoclinic
_symmetry_space_group_name_Hall 'P 2yb'
_symmetry_space_group_name_H-M 'P 1 21 1'
_audit_creation_method SHELXL-97
_cell_angle_alpha 90.00(2)
_cell_angle_beta 110.942(10)
_cell_angle_gamma 90.00(2)
_cell_formula_units_Z 2
_cell_length_a 9.9534(10)
_cell_length_b 10.530(3)
_cell_length_c 13.837(2)
_cell_measurement_reflns_used 25
_cell_measurement_temperature 273(2)
_cell_measurement_theta_max 70
_cell_measurement_theta_min 38
_cell_volume 1354.4(5)
_computing_cell_refinement 'CAD4 Express'
_computing_data_collection 'CAD4 Express (Enraf-Nonius, 1994)'
_computing_data_reduction 'CADRAL (Daresbury Laboratory, 19XX)'
_computing_molecular_graphics 'ZORTEP (Zsolnai & Huttner, 1994)'
_computing_publication_material 'SHELXL97 (Sheldrick, 1997) and  PARST (Nardelli, 1983)'
_computing_structure_refinement 'SHELXL97 (Sheldrick, 1997)'
_computing_structure_solution 'SHELXS86 (Sheldrick, 1990)'
_diffrn_ambient_temperature 273(2)
_diffrn_measured_fraction_theta_full .968
_diffrn_measured_fraction_theta_max .968
_diffrn_measurement_device_type 'Enraf-Nonius CAD4'
_diffrn_measurement_method \w/\q
_diffrn_radiation_monochromator graphite
_diffrn_radiation_source 'fine-focus sealed tube'
_diffrn_radiation_type CuK\a
_diffrn_radiation_wavelength 1.54180
_diffrn_reflns_av_R_equivalents .028
_diffrn_reflns_av_sigmaI/netI .021
_diffrn_reflns_limit_h_max 9
_diffrn_reflns_limit_h_min -12
_diffrn_reflns_limit_k_max 0
_diffrn_reflns_limit_k_min -13
_diffrn_reflns_limit_l_max 17
_diffrn_reflns_limit_l_min -17
_diffrn_reflns_number 6647
_diffrn_reflns_theta_full 74.22
_diffrn_reflns_theta_max 74.22
_diffrn_reflns_theta_min 3.42
_diffrn_standards_decay_% negligible
_diffrn_standards_interval_count 200
_diffrn_standards_number 2
_exptl_absorpt_coefficient_mu .538
_exptl_absorpt_correction_T_max .95
_exptl_absorpt_correction_T_min .92
_exptl_absorpt_correction_type psi-scan
_exptl_absorpt_process_details 'North et al. (1968)'
_exptl_crystal_colour colourless
_exptl_crystal_density_diffrn 1.125
_exptl_crystal_density_meas ?
_exptl_crystal_density_method 'not measured'
_exptl_crystal_description plate
_exptl_crystal_F_000 508
_exptl_crystal_size_max .20
_exptl_crystal_size_mid .15
_exptl_crystal_size_min .10
_refine_diff_density_max .37
_refine_diff_density_min -.18
_refine_ls_abs_structure_details 'Flack H D (1983), Acta Cryst. A39, 876-881'
_refine_ls_abs_structure_Flack .1(3)
_refine_ls_extinction_coef .0102(6)
_refine_ls_extinction_method 'SHELXL97 (Sheldrick, 1997)'
_refine_ls_goodness_of_fit_ref 1.032
_refine_ls_hydrogen_treatment 'see text'
_refine_ls_matrix_type full
_refine_ls_number_parameters 308
_refine_ls_number_reflns 2825
_refine_ls_number_restraints 1
_refine_ls_restrained_S_all 1.032
_refine_ls_R_factor_all .0409
_refine_ls_R_factor_gt .0399
_refine_ls_shift/su_max .022
_refine_ls_shift/su_mean .001
_refine_ls_structure_factor_coef Fsqd
_refine_ls_weighting_details 'calc w = 1/[\s^2^(Fo^2^)+(0.0796P)^2^+0.0939P] where P=(Fo^2^+2Fc^2^)/3'
_refine_ls_weighting_scheme calc
_refine_ls_wR_factor_ref .1136
_reflns_number_gt 2722
_reflns_number_total 2825
_reflns_threshold_expression I>2\s(I)
_cod_data_source_file bm1401.cif
_cod_data_source_block I
_cod_depositor_comments
;
The following automatic conversions were performed:
'_symmetry_cell_setting' value 'Monoclinic' changed to 'monoclinic'
according to '/home/saulius/struct/CIF-dictionaries/cif_core.dic'
dictionary named 'cif_core.dic' version 2.4.1 from 2010-06-29.

Automatic conversion script
Id: cif_fix_enum 1527 2010-12-29 10:47:43Z saulius 

The following automatic conversions were performed:

'_symmetry_cell_setting' value 'Monoclinic' changed to 'monoclinic'
according to /home/saulius/struct/CIF-dictionaries/cif_core.dic
dictionary named 'cif_core.dic' version 2.4.1 from
2010-06-29.

'_geom_hbond_publ_flag' value 'Yes' changed to 'yes'
according to /home/saulius/struct/CIF-dictionaries/cif_core.dic
dictionary named 'cif_core.dic' version 2.4.1 from 2010-06-29 (2
times).

Automatic conversion script
Id: cif_fix_values 1715 2011-07-08 13:25:40Z adriana 

The following automatic conversions were performed:

'_exptl_crystal_density_meas' value 'not measured' was changed to '?'
- the value is perceived as not measured.

Automatic conversion script
Id: cif_fix_values 3008 2015-01-20 13:52:24Z robertas 
;
_cod_original_sg_symbol_H-M 'P 21'
_cod_database_code 2011196

loop_
_symmetry_equiv_pos_as_xyz
'x, y, z'
'-x, y+1/2, -z'

loop_
_atom_site_label
_atom_site_fract_x
_atom_site_fract_y
_atom_site_fract_z
_atom_site_U_iso_or_equiv
_atom_site_adp_type
_atom_site_calc_flag
_atom_site_refinement_flags
_atom_site_occupancy
_atom_site_disorder_assembly
_atom_site_disorder_group
_atom_site_type_symbol
O1 .32980(10) -.02918(12) .96230(7) .0769(3) Uani d . 1 . . O
O2 1.27381(10) .13557(14) .32933(7) .0798(3) Uani d . 1 . . O
H2 1.3506 .1247 .3211 .120 Uiso calc R 1 . . H
O3 1.31939(9) .02963(13) .16653(7) .0773(3) Uani d . 1 . . O
H3 1.3310 .0247 .1109 .116 Uiso calc R 1 . . H
C1 .43037(11) -.07362(13) .74210(8) .0532(3) Uani d . 1 . . C
H1A .4902 -.1445 .7773 .064 Uiso calc R 1 . . H
H1B .3839 -.0962 .6698 .064 Uiso calc R 1 . . H
C2 .31600(11) -.04850(15) .78984(9) .0565(3) Uani d . 1 . . C
H2A .2439 .0081 .7447 .068 Uiso calc R 1 . . H
H2B .2688 -.1280 .7934 .068 Uiso calc R 1 . . H
C3 .37397(12) .00871(14) .89585(8) .0548(3) Uani d . 1 . . C
C4 .48229(12) .11676(13) .91534(8) .0532(3) Uani d . 1 . . C
C5 .59382(11) .08117(12) .86412(8) .0468(3) Uani d . 1 . . C
H5 .6410 .0040 .8999 .056 Uiso calc R 1 . . H
C6 .71431(12) .17699(14) .88270(9) .0571(3) Uani d . 1 . . C
H6A .7640 .1891 .9564 .068 Uiso calc R 1 . . H
H6B .6751 .2581 .8524 .068 Uiso calc R 1 . . H
C7 .81889(11) .12751(15) .83353(8) .0558(3) Uani d . 1 . . C
H7A .8468 .0413 .8566 .067 Uiso calc R 1 . . H
H7B .9049 .1797 .8554 .067 Uiso calc R 1 . . H
C8 .74968(10) .12995(11) .71561(7) .0441(2) Uani d . 1 . . C
H8 .7283 .2193 .6965 .053 Uiso calc R 1 . . H
C9 .60374(10) .05994(11) .67568(7) .0426(2) Uani d . 1 . . C
C10 .52322(10) .04252(11) .75091(8) .0446(2) Uani d . 1 . . C
C11 .58486(11) -.04507(13) .59498(8) .0511(3) Uani d . 1 . . C
H11A .4829 -.0529 .5552 .061 Uiso calc R 1 . . H
H11B .6156 -.1245 .6318 .061 Uiso calc R 1 . . H
C12 .66436(11) -.03039(13) .51772(8) .0514(3) Uani d . 1 . . C
H12A .7160 -.1084 .5174 .062 Uiso calc R 1 . . H
H12B .5935 -.0188 .4488 .062 Uiso calc R 1 . . H
C13 .77074(10) .08042(11) .54170(7) .0431(2) Uani d . 1 . . C
C14 .85180(10) .08574(10) .66142(7) .0412(2) Uani d . 1 . . C
C15 .97414(11) .17975(12) .67227(8) .0503(3) Uani d . 1 . . C
H15A 1.0564 .1624 .7345 .060 Uiso calc R 1 . . H
H15B .9427 .2664 .6752 .060 Uiso calc R 1 . . H
C16 1.01281(12) .15935(14) .57536(9) .0541(3) Uani d . 1 . . C
H16A 1.1077 .1218 .5943 .065 Uiso calc R 1 . . H
H16B 1.0129 .2399 .5413 .065 Uiso calc R 1 . . H
C17 .89870(10) .06969(12) .50250(7) .0455(2) Uani d . 1 . . C
H17 .9367 -.0167 .5186 .055 Uiso calc R 1 . . H
C18 .68710(13) .20298(14) .50082(9) .0578(3) Uani d . 1 . . C
H18A .7509 .2744 .5225 .087 Uiso calc R 1 . . H
H18B .6110 .2112 .5277 .087 Uiso calc R 1 . . H
H18C .6470 .2002 .4266 .087 Uiso calc R 1 . . H
C19 .47400(11) .14080(14) .66592(8) .0529(3) Uani d . 1 . . C
H19A .4904 .2294 .6857 .063 Uiso calc R 1 . . H
H19B .3857 .1241 .6081 .063 Uiso calc R 1 . . H
C20 .87606(11) .09302(13) .38787(8) .0525(3) Uani d . 1 . . C
H20 .8471 .1816 .3709 .063 Uiso calc R 1 . . H
C21 .76014(15) .0069(2) .31583(10) .0790(5) Uani d . 1 . . C
H21A .6685 .0290 .3194 .118 Uiso calc R 1 . . H
H21B .7820 -.0799 .3366 .118 Uiso calc R 1 . . H
H21C .7569 .0175 .2461 .118 Uiso calc R 1 . . H
C22 1.01995(12) .07117(15) .37323(8) .0559(3) Uani d . 1 . . C
H22A 1.0914 .1256 .4214 .067 Uiso calc R 1 . . H
H22B 1.0492 -.0160 .3922 .067 Uiso calc R 1 . . H
C23 1.02284(12) .09485(14) .26523(8) .0546(3) Uani d . 1 . . C
H23A .9479 .0449 .2154 .066 Uiso calc R 1 . . H
H23B 1.0026 .1837 .2477 .066 Uiso calc R 1 . . H
C24 1.16657(12) .06076(14) .25764(9) .0553(3) Uani d . 1 . . C
H24 1.1865 -.0278 .2798 .066 Uiso calc R 1 . . H
C25 1.17439(12) .07041(15) .14944(9) .0587(3) Uani d . 1 . . C
C26 1.06977(16) -.02014(17) .07500(10) .0723(4) Uani d . 1 . . C
H26A .9733 .0095 .0602 .108 Uiso calc R 1 . . H
H26B 1.0803 -.1031 .1056 .108 Uiso calc R 1 . . H
H26C 1.0893 -.0243 .0120 .108 Uiso calc R 1 . . H
C27 1.15302(19) .20501(19) .10782(12) .0831(4) Uani d . 1 . . C
H27A 1.1723 .2083 .0447 .125 Uiso calc R 1 . . H
H27B 1.2176 .2610 .1578 .125 Uiso calc R 1 . . H
H27C 1.0556 .2309 .0946 .125 Uiso calc R 1 . . H
C28 .91880(12) -.04354(13) .70453(9) .0514(3) Uani d . 1 . . C
H28A .9742 -.0741 .6650 .077 Uiso calc R 1 . . H
H28B .8438 -.1032 .6998 .077 Uiso calc R 1 . . H
H28C .9803 -.0340 .7756 .077 Uiso calc R 1 . . H
C29 .55935(15) .13526(19) 1.03193(9) .0733(4) Uani d . 1 . . C
H29A .6215 .2079 1.0440 .110 Uiso calc R 1 . . H
H29B .6154 .0611 1.0608 .110 Uiso calc R 1 . . H
H29C .4895 .1483 1.0641 .110 Uiso calc R 1 . . H
C30 .39618(15) .23698(15) .86843(12) .0698(4) Uani d . 1 . . C
H30A .3473 .2251 .7954 .105 Uiso calc R 1 . . H
H30B .4605 .3080 .8799 .105 Uiso calc R 1 . . H
H30C .3269 .2530 .9006 .105 Uiso calc R 1 . . H

loop_
_atom_site_aniso_label
_atom_site_aniso_U_11
_atom_site_aniso_U_22
_atom_site_aniso_U_33
_atom_site_aniso_U_12
_atom_site_aniso_U_13
_atom_site_aniso_U_23
O1 .0952(4) .0874(7) .0716(4) -.0159(5) .0584(3) -.0056(4)
O2 .0689(4) .1071(8) .0700(5) -.0147(6) .0328(4) -.0174(6)
O3 .0688(4) .1066(8) .0727(4) .0089(5) .0450(3) -.0062(5)
C1 .0529(4) .0614(6) .0532(5) -.0088(5) .0286(4) -.0073(5)
C2 .0500(4) .0714(7) .0561(5) -.0063(5) .0289(4) -.0006(5)
C3 .0585(4) .0617(7) .0561(4) .0031(5) .0350(4) .0026(5)
C4 .0570(5) .0590(6) .0522(4) .0012(5) .0300(4) -.0035(5)
C5 .0489(4) .0510(5) .0447(4) .0019(4) .0220(3) -.0019(4)
C6 .0585(5) .0692(7) .0509(4) -.0129(5) .0287(4) -.0165(5)
C7 .0484(4) .0758(7) .0465(4) -.0110(5) .0211(4) -.0134(5)
C8 .0454(4) .0453(5) .0462(4) -.0035(4) .0221(3) -.0042(4)
C9 .0409(4) .0500(5) .0409(4) -.0013(4) .0193(3) .0001(4)
C10 .0421(4) .0516(5) .0445(4) -.0019(4) .0207(3) -.0015(4)
C11 .0496(4) .0608(6) .0493(4) -.0139(5) .0255(3) -.0104(5)
C12 .0503(4) .0629(6) .0457(4) -.0106(5) .0228(4) -.0094(4)
C13 .0421(4) .0478(5) .0427(4) .0002(4) .0192(3) .0010(4)
C14 .0395(4) .0458(5) .0418(4) .0001(4) .0189(3) -.0003(4)
C15 .0483(4) .0546(6) .0530(5) -.0089(5) .0241(4) -.0055(4)
C16 .0500(4) .0670(7) .0514(4) -.0082(5) .0257(4) -.0012(5)
C17 .0471(4) .0488(5) .0460(4) .0024(4) .0233(3) .0035(4)
C18 .0566(5) .0655(7) .0573(5) .0157(5) .0275(4) .0163(5)
C19 .0470(4) .0638(6) .0518(5) .0073(5) .0226(4) .0067(5)
C20 .0542(4) .0631(7) .0475(4) .0019(5) .0272(4) .0040(5)
C21 .0679(6) .1261(13) .0473(5) -.0230(8) .0259(5) -.0130(7)
C22 .0585(5) .0679(7) .0501(4) .0004(5) .0302(4) .0008(5)
C23 .0600(5) .0616(7) .0524(4) .0000(5) .0325(4) .0005(5)
C24 .0611(5) .0611(6) .0528(5) .0005(5) .0315(4) .0003(5)
C25 .0654(5) .0684(7) .0551(5) .0026(6) .0373(4) -.0029(5)
C26 .0822(7) .0827(10) .0571(6) .0010(8) .0311(5) -.0121(6)
C27 .1150(8) .0787(10) .0783(6) .0007(8) .0623(6) .0141(7)
C28 .0497(4) .0553(6) .0524(5) .0060(5) .0220(4) .0079(5)
C29 .0835(6) .0943(10) .0546(5) -.0159(8) .0400(5) -.0148(6)
C30 .0781(6) .0606(7) .0897(7) .0111(6) .0534(5) .0000(6)

loop_
_atom_type_symbol
_atom_type_description
_atom_type_scat_dispersion_real
_atom_type_scat_dispersion_imag
_atom_type_scat_source
C C .0181 .0091 'International Tables Vol C Tables 4.2.6.8 and 6.1.1.4'
H H .0000 .0000 'International Tables Vol C Tables 4.2.6.8 and 6.1.1.4'
O O .0492 .0322 'International Tables Vol C Tables 4.2.6.8 and 6.1.1.4'

loop_
_geom_angle_atom_site_label_1
_geom_angle_atom_site_label_2
_geom_angle_atom_site_label_3
_geom_angle
_geom_angle_publ_flag
C24 O2 H2 109.5 ?
C25 O3 H3 109.5 ?
C10 C1 C2 110.69(11) ?
C10 C1 H1A 109.5 ?
C2 C1 H1A 109.5 ?
C10 C1 H1B 109.5 ?
C2 C1 H1B 109.5 ?
H1A C1 H1B 108.1 ?
C3 C2 C1 114.01(9) ?
C3 C2 H2A 108.8 ?
C1 C2 H2A 108.8 ?
C3 C2 H2B 108.8 ?
C1 C2 H2B 108.8 ?
H2A C2 H2B 107.6 ?
O1 C3 C2 119.37(12) yes
O1 C3 C4 122.27(11) yes
C2 C3 C4 118.31(11) ?
C3 C4 C29 109.74(11) ?
C3 C4 C30 106.73(10) ?
C29 C4 C30 109.51(12) ?
C3 C4 C5 108.26(10) ?
C29 C4 C5 109.82(9) ?
C30 C4 C5 112.69(11) ?
C6 C5 C10 113.43(10) ?
C6 C5 C4 114.25(10) ?
C10 C5 C4 112.88(8) ?
C6 C5 H5 105.0 ?
C10 C5 H5 105.0 ?
C4 C5 H5 105.0 ?
C5 C6 C7 108.75(11) ?
C5 C6 H6A 109.9 ?
C7 C6 H6A 109.9 ?
C5 C6 H6B 109.9 ?
C7 C6 H6B 109.9 ?
H6A C6 H6B 108.3 ?
C6 C7 C8 110.59(9) ?
C6 C7 H7A 109.5 ?
C8 C7 H7A 109.5 ?
C6 C7 H7B 109.5 ?
C8 C7 H7B 109.5 ?
H7A C7 H7B 108.1 ?
C7 C8 C14 113.08(8) ?
C7 C8 C9 112.42(9) ?
C14 C8 C9 112.51(9) ?
C7 C8 H8 106.0 ?
C14 C8 H8 106.0 ?
C9 C8 H8 106.0 ?
C19 C9 C11 117.53(8) ?
C19 C9 C10 59.44(7) yes
C11 C9 C10 116.71(9) ?
C19 C9 C8 115.30(10) ?
C11 C9 C8 117.33(9) ?
C10 C9 C8 117.83(8) ?
C19 C10 C1 118.21(8) ?
C19 C10 C5 121.26(10) ?
C1 C10 C5 110.05(9) ?
C19 C10 C9 59.53(7) yes
C1 C10 C9 119.64(10) ?
C5 C10 C9 120.26(8) ?
C9 C11 C12 118.07(10) ?
C9 C11 H11A 107.8 ?
C12 C11 H11A 107.8 ?
C9 C11 H11B 107.8 ?
C12 C11 H11B 107.8 ?
H11A C11 H11B 107.1 ?
C13 C12 C11 114.28(10) ?
C13 C12 H12A 108.7 ?
C11 C12 H12A 108.7 ?
C13 C12 H12B 108.7 ?
C11 C12 H12B 108.7 ?
H12A C12 H12B 107.6 ?
C12 C13 C18 108.67(9) ?
C12 C13 C17 117.26(10) ?
C18 C13 C17 109.70(10) ?
C12 C13 C14 108.19(9) ?
C18 C13 C14 111.60(9) ?
C17 C13 C14 101.26(7) ?
C15 C14 C8 113.42(9) ?
C15 C14 C28 108.29(8) ?
C8 C14 C28 110.46(9) ?
C15 C14 C13 102.58(8) ?
C8 C14 C13 110.33(7) ?
C28 C14 C13 111.53(9) ?
C14 C15 C16 105.19(9) ?
C14 C15 H15A 110.7 ?
C16 C15 H15A 110.7 ?
C14 C15 H15B 110.7 ?
C16 C15 H15B 110.7 ?
H15A C15 H15B 108.8 ?
C15 C16 C17 107.48(10) ?
C15 C16 H16A 110.2 ?
C17 C16 H16A 110.2 ?
C15 C16 H16B 110.2 ?
C17 C16 H16B 110.2 ?
H16A C16 H16B 108.5 ?
C20 C17 C16 112.22(10) yes
C20 C17 C13 120.70(8) yes
C16 C17 C13 103.35(9) ?
C20 C17 H17 106.6 ?
C16 C17 H17 106.6 ?
C13 C17 H17 106.6 ?
C13 C18 H18A 109.5 ?
C13 C18 H18B 109.5 ?
H18A C18 H18B 109.5 ?
C13 C18 H18C 109.5 ?
H18A C18 H18C 109.5 ?
H18B C18 H18C 109.5 ?
C10 C19 C9 61.03(8) yes
C10 C19 H19A 117.7 ?
C9 C19 H19A 117.7 ?
C10 C19 H19B 117.7 ?
C9 C19 H19B 117.7 ?
H19A C19 H19B 114.8 ?
C21 C20 C22 110.40(11) ?
C21 C20 C17 112.12(11) ?
C22 C20 C17 108.20(8) ?
C21 C20 H20 108.7 ?
C22 C20 H20 108.7 ?
C17 C20 H20 108.7 ?
C20 C21 H21A 109.5 ?
C20 C21 H21B 109.5 ?
H21A C21 H21B 109.5 ?
C20 C21 H21C 109.5 ?
H21A C21 H21C 109.5 ?
H21B C21 H21C 109.5 ?
C23 C22 C20 116.77(9) ?
C23 C22 H22A 108.1 ?
C20 C22 H22A 108.1 ?
C23 C22 H22B 108.1 ?
C20 C22 H22B 108.1 ?
H22A C22 H22B 107.3 ?
C24 C23 C22 112.22(9) ?
C24 C23 H23A 109.2 ?
C22 C23 H23A 109.2 ?
C24 C23 H23B 109.2 ?
C22 C23 H23B 109.2 ?
H23A C23 H23B 107.9 ?
O2 C24 C23 108.37(11) yes
O2 C24 C25 111.15(11) yes
C23 C24 C25 115.58(9) ?
O2 C24 H24 107.1 ?
C23 C24 H24 107.1 ?
C25 C24 H24 107.1 ?
O3 C25 C26 109.21(12) yes
O3 C25 C27 109.70(13) yes
C26 C25 C27 111.20(11) ?
O3 C25 C24 102.58(9) ?
C26 C25 C24 111.16(12) ?
C27 C25 C24 112.61(12) ?
C25 C26 H26A 109.5 ?
C25 C26 H26B 109.5 ?
H26A C26 H26B 109.5 ?
C25 C26 H26C 109.5 ?
H26A C26 H26C 109.5 ?
H26B C26 H26C 109.5 ?
C25 C27 H27A 109.5 ?
C25 C27 H27B 109.5 ?
H27A C27 H27B 109.5 ?
C25 C27 H27C 109.5 ?
H27A C27 H27C 109.5 ?
H27B C27 H27C 109.5 ?
C14 C28 H28A 109.5 ?
C14 C28 H28B 109.5 ?
H28A C28 H28B 109.5 ?
C14 C28 H28C 109.5 ?
H28A C28 H28C 109.5 ?
H28B C28 H28C 109.5 ?
C4 C29 H29A 109.5 ?
C4 C29 H29B 109.5 ?
H29A C29 H29B 109.5 ?
C4 C29 H29C 109.5 ?
H29A C29 H29C 109.5 ?
H29B C29 H29C 109.5 ?
C4 C30 H30A 109.5 ?
C4 C30 H30B 109.5 ?
H30A C30 H30B 109.5 ?
C4 C30 H30C 109.5 ?
H30A C30 H30C 109.5 ?
H30B C30 H30C 109.5 ?

loop_
_geom_bond_atom_site_label_1
_geom_bond_atom_site_label_2
_geom_bond_site_symmetry_2
_geom_bond_distance
_geom_bond_publ_flag
O1 C3 . 1.2192(17) yes
O2 C24 . 1.4096(16) yes
O2 H2 . .8200 ?
O3 C25 . 1.4420(16) yes
O3 H3 . .8200 ?
C1 C10 . 1.5113(17) ?
C1 C2 . 1.5296(17) ?
C1 H1A . .9700 ?
C1 H1B . .9700 ?
C2 C3 . 1.4975(17) ?
C2 H2A . .9700 ?
C2 H2B . .9700 ?
C3 C4 . 1.5237(19) ?
C4 C29 . 1.5310(16) ?
C4 C30 . 1.537(2) ?
C4 C5 . 1.5614(17) ?
C5 C6 . 1.5172(18) ?
C5 C10 . 1.5252(14) ?
C5 H5 . .9800 ?
C6 C7 . 1.5245(18) ?
C6 H6A . .9700 ?
C6 H6B . .9700 ?
C7 C8 . 1.5278(14) ?
C7 H7A . .9700 ?
C7 H7B . .9700 ?
C8 C14 . 1.5352(15) ?
C8 C9 . 1.5444(14) ?
C8 H8 . .9800 ?
C9 C19 . 1.5120(16) yes
C9 C11 . 1.5346(16) ?
C9 C10 . 1.5349(15) ?
C10 C19 . 1.5107(17) yes
C11 C12 . 1.5484(17) ?
C11 H11A . .9700 ?
C11 H11B . .9700 ?
C12 C13 . 1.5303(17) ?
C12 H12A . .9700 ?
C12 H12B . .9700 ?
C13 C18 . 1.5304(17) ?
C13 C17 . 1.5566(15) ?
C13 C14 . 1.5629(13) ?
C14 C15 . 1.5345(16) ?
C14 C28 . 1.5393(17) ?
C15 C16 . 1.5366(17) ?
C15 H15A . .9700 ?
C15 H15B . .9700 ?
C16 C17 . 1.5424(16) ?
C16 H16A . .9700 ?
C16 H16B . .9700 ?
C17 C20 . 1.5399(15) yes
C17 H17 . .9800 ?
C18 H18A . .9600 ?
C18 H18B . .9600 ?
C18 H18C . .9600 ?
C19 H19A . .9700 ?
C19 H19B . .9700 ?
C20 C21 . 1.525(2) yes
C20 C22 . 1.5338(17) yes
C20 H20 . .9800 ?
C21 H21A . .9600 ?
C21 H21B . .9600 ?
C21 H21C . .9600 ?
C22 C23 . 1.5253(17) ?
C22 H22A . .9700 ?
C22 H22B . .9700 ?
C23 C24 . 1.5146(17) ?
C23 H23A . .9700 ?
C23 H23B . .9700 ?
C24 C25 . 1.5301(17) yes
C24 H24 . .9800 ?
C25 C26 . 1.513(2) ?
C25 C27 . 1.516(2) ?
C26 H26A . .9600 ?
C26 H26B . .9600 ?
C26 H26C . .9600 ?
C27 H27A . .9600 ?
C27 H27B . .9600 ?
C27 H27C . .9600 ?
C28 H28A . .9600 ?
C28 H28B . .9600 ?
C28 H28C . .9600 ?
C29 H29A . .9600 ?
C29 H29B . .9600 ?
C29 H29C . .9600 ?
C30 H30A . .9600 ?
C30 H30B . .9600 ?
C30 H30C . .9600 ?

loop_
_geom_hbond_atom_site_label_D
_geom_hbond_atom_site_label_H
_geom_hbond_atom_site_label_A
_geom_hbond_site_symmetry_A
_geom_hbond_distance_DH
_geom_hbond_distance_HA
_geom_hbond_distance_DA
_geom_hbond_angle_DHA
_geom_hbond_publ_flag
O2 H2 O3 . .82 2.28 2.693(2) 112 yes
O3 H3 O1 1_654 .82 2.13 2.930(2) 166 yes

loop_
_geom_torsion_atom_site_label_1
_geom_torsion_atom_site_label_2
_geom_torsion_atom_site_label_3
_geom_torsion_atom_site_label_4
_geom_torsion
_geom_torsion_publ_flag
C10 C1 C2 C3 -49.17(15) ?
C1 C2 C3 O1 -138.27(13) yes
C1 C2 C3 C4 44.24(17) ?
O1 C3 C4 C29 18.82(18) ?
C2 C3 C4 C29 -163.77(12) ?
O1 C3 C4 C30 -99.77(14) ?
C2 C3 C4 C30 77.65(14) ?
O1 C3 C4 C5 138.67(12) yes
C2 C3 C4 C5 -43.91(14) ?
C3 C4 C5 C6 -176.55(9) ?
C29 C4 C5 C6 -56.74(15) ?
C30 C4 C5 C6 65.64(12) ?
C3 C4 C5 C10 51.88(13) ?
C29 C4 C5 C10 171.69(12) ?
C30 C4 C5 C10 -65.93(13) ?
C10 C5 C6 C7 -51.58(13) ?
C4 C5 C6 C7 177.11(9) ?
C5 C6 C7 C8 69.51(14) ?
C6 C7 C8 C14 177.87(11) ?
C6 C7 C8 C9 -53.37(15) ?
C7 C8 C9 C19 89.08(12) yes
C14 C8 C9 C19 -141.86(9) ?
C7 C8 C9 C11 -125.86(11) ?
C14 C8 C9 C11 3.20(13) ?
C7 C8 C9 C10 21.81(14) ?
C14 C8 C9 C10 150.87(9) ?
C2 C1 C10 C19 -87.67(12) ?
C2 C1 C10 C5 57.67(11) ?
C2 C1 C10 C9 -156.75(9) ?
C6 C5 C10 C19 -49.13(14) yes
C4 C5 C10 C19 82.84(13) ?
C6 C5 C10 C1 166.76(10) ?
C4 C5 C10 C1 -61.27(13) ?
C6 C5 C10 C9 21.44(15) ?
C4 C5 C10 C9 153.41(10) ?
C11 C9 C10 C19 -107.68(10) ?
C8 C9 C10 C19 104.44(11) ?
C19 C9 C10 C1 107.23(10) ?
C11 C9 C10 C1 -.45(13) ?
C8 C9 C10 C1 -148.32(10) ?
C19 C9 C10 C5 -110.71(12) ?
C11 C9 C10 C5 141.60(10) ?
C8 C9 C10 C5 -6.27(15) ?
C19 C9 C11 C12 112.19(11) ?
C10 C9 C11 C12 179.88(9) ?
C8 C9 C11 C12 -32.08(13) ?
C9 C11 C12 C13 8.26(13) ?
C11 C12 C13 C18 -80.88(11) ?
C11 C12 C13 C17 154.07(9) ?
C11 C12 C13 C14 40.45(12) ?
C7 C8 C14 C15 -70.01(12) ?
C9 C8 C14 C15 161.28(8) ?
C7 C8 C14 C28 51.77(12) ?
C9 C8 C14 C28 -76.94(10) ?
C7 C8 C14 C13 175.56(10) ?
C9 C8 C14 C13 46.84(12) ?
C12 C13 C14 C15 168.48(9) ?
C18 C13 C14 C15 -72.02(11) ?
C17 C13 C14 C15 44.63(11) ?
C12 C13 C14 C8 -70.39(11) ?
C18 C13 C14 C8 49.11(12) ?
C17 C13 C14 C8 165.76(9) ?
C12 C13 C14 C28 52.77(11) ?
C18 C13 C14 C28 172.28(9) ?
C17 C13 C14 C28 -71.08(11) ?
C8 C14 C15 C16 -151.81(9) ?
C28 C14 C15 C16 85.21(10) ?
C13 C14 C15 C16 -32.82(11) ?
C14 C15 C16 C17 8.38(12) ?
C15 C16 C17 C20 151.07(10) yes
C15 C16 C17 C13 19.49(12) ?
C12 C13 C17 C20 77.09(14) ?
C18 C13 C17 C20 -47.45(14) ?
C14 C13 C17 C20 -165.48(11) yes
C12 C13 C17 C16 -156.55(9) ?
C18 C13 C17 C16 78.91(10) ?
C14 C13 C17 C16 -39.12(11) ?
C1 C10 C19 C9 -109.60(11) ?
C5 C10 C19 C9 109.08(11) yes
C11 C9 C19 C10 106.31(11) ?
C8 C9 C19 C10 -108.70(10) ?
C16 C17 C20 C21 -178.35(12) ?
C13 C17 C20 C21 -56.17(16) ?
C16 C17 C20 C22 59.67(14) ?
C13 C17 C20 C22 -178.15(11) ?
C21 C20 C22 C23 59.45(17) ?
C17 C20 C22 C23 -177.52(11) ?
C20 C22 C23 C24 -175.61(12) ?
C22 C23 C24 O2 -59.76(15) ?
C22 C23 C24 C25 174.75(12) ?
O2 C24 C25 O3 57.48(15) ?
C23 C24 C25 O3 -178.47(12) ?
O2 C24 C25 C26 174.09(12) ?
C23 C24 C25 C26 -61.86(17) ?
O2 C24 C25 C27 -60.36(15) ?
C23 C24 C25 C27 63.69(16) ?

loop_
_cod_related_entry_id
_cod_related_entry_database
_cod_related_entry_code
1 ChemSpider 21182434
